data_2211347
loop_
_publ_author_name
'D. Gayathri'
'M. Jeyam'
'N. Raaman'
'D. Velmurugan'
'K. Ravikumar'

_publ_section_title
;
 6-Methoxy-1,3-benzoxazol-2(3<i>H</i>)-one
;
_journal_coeditor_code CI2236
_journal_issue 12
_journal_name_full 'Acta Crystallographica Section E'
_journal_page_first o5950
_journal_page_last o5952
_journal_paper_doi 10.1107/S1600536806050471
_journal_volume 62
_journal_year 2006
_chemical_formula_iupac 'C8 H7 N O3'
_chemical_formula_moiety 'C8 H7 N O3'
_chemical_formula_sum 'C8 H7 N O3'
_chemical_formula_weight 165.15
_chemical_name_systematic
;
6-methoxy-1,3-benzoxazolin-2(3H)-one
;
_space_group_IT_number 14
_symmetry_cell_setting monoclinic
_symmetry_space_group_name_Hall '-P 2yn'
_symmetry_space_group_name_H-M 'P 1 21/n 1'
_atom_sites_solution_hydrogens geom
_atom_sites_solution_primary direct
_atom_sites_solution_secondary difmap
_audit_creation_method SHELXL-97
_cell_angle_alpha 90.00
_cell_angle_beta 108.796(2)
_cell_angle_gamma 90.00
_cell_formula_units_Z 4
_cell_length_a 12.4251(12)
_cell_length_b 3.9154(4)
_cell_length_c 16.0231(16)
_cell_measurement_reflns_used 630
_cell_measurement_temperature 293(2)
_cell_measurement_theta_max 25.00
_cell_measurement_theta_min 1.82
_cell_volume 737.94(13)
_computing_cell_refinement 'SAINT (Bruker, 2001)'
_computing_data_collection 'SMART (Bruker, 2001)'
_computing_data_reduction SAINT
_computing_molecular_graphics 'PLATON (Spek, 2003)'
_computing_publication_material 'SHELXL97 and PARST (Nardelli, 1995)'
_computing_structure_refinement 'SHELXL97 (Sheldrick, 1997)'
_computing_structure_solution 'SHELXS97 (Sheldrick, 1997)'
_diffrn_ambient_temperature 293(2)
_diffrn_measured_fraction_theta_full 0.999
_diffrn_measured_fraction_theta_max 0.999
_diffrn_measurement_device_type
;
Bruker SMART APEX CCD area-detector
;
_diffrn_measurement_method \w
_diffrn_radiation_monochromator graphite
_diffrn_radiation_source 'fine-focus sealed tube'
_diffrn_radiation_type MoK\a
_diffrn_radiation_wavelength 0.71073
_diffrn_reflns_av_R_equivalents 0.0199
_diffrn_reflns_av_sigmaI/netI 0.0139
_diffrn_reflns_limit_h_max 14
_diffrn_reflns_limit_h_min -14
_diffrn_reflns_limit_k_max 4
_diffrn_reflns_limit_k_min -4
_diffrn_reflns_limit_l_max 19
_diffrn_reflns_limit_l_min -19
_diffrn_reflns_number 6554
_diffrn_reflns_theta_full 25.00
_diffrn_reflns_theta_max 25.00
_diffrn_reflns_theta_min 1.82
_diffrn_standards_number 0
_exptl_absorpt_coefficient_mu 0.116
_exptl_absorpt_correction_type none
_exptl_crystal_colour 'pale yellow'
_exptl_crystal_density_diffrn 1.486
_exptl_crystal_density_method 'not measured'
_exptl_crystal_description Block
_exptl_crystal_F_000 344
_exptl_crystal_size_max 0.23
_exptl_crystal_size_mid 0.23
_exptl_crystal_size_min 0.21
_refine_diff_density_max 0.156
_refine_diff_density_min -0.118
_refine_ls_extinction_method none
_refine_ls_goodness_of_fit_ref 1.110
_refine_ls_hydrogen_treatment mixed
_refine_ls_matrix_type full
_refine_ls_number_parameters 114
_refine_ls_number_reflns 1306
_refine_ls_number_restraints 0
_refine_ls_restrained_S_all 1.110
_refine_ls_R_factor_all 0.0337
_refine_ls_R_factor_gt 0.0323
_refine_ls_shift/su_max 0.001
_refine_ls_shift/su_mean 0.000
_refine_ls_structure_factor_coef Fsqd
_refine_ls_weighting_details 'calc w=1/[\s^2^(Fo^2^)+(0.0597P)^2^+0.0945P] where P=(Fo^2^+2Fc^2^)/3'
_refine_ls_weighting_scheme calc
_refine_ls_wR_factor_gt 0.0979
_refine_ls_wR_factor_ref 0.0995
_reflns_number_gt 1231
_reflns_number_total 1306
_reflns_threshold_expression I>2\s(I)
_cod_data_source_file ci2236.cif
_cod_data_source_block I
_cod_depositor_comments
;
The following automatic conversions were performed:
'_symmetry_cell_setting' value 'Monoclinic' changed to 'monoclinic'
according to '/home/saulius/struct/CIF-dictionaries/cif_core.dic'
dictionary named 'cif_core.dic' version 2.4.1 from 2010-06-29.

Automatic conversion script
Id: cif_fix_enum 1527 2010-12-29 10:47:43Z saulius 

The following automatic conversions were performed:

'_symmetry_cell_setting' value 'Monoclinic' changed to 'monoclinic'
according to /home/saulius/struct/CIF-dictionaries/cif_core.dic
dictionary named 'cif_core.dic' version 2.4.1 from 2010-06-29.

Automatic conversion script
Id: cif_fix_values 1715 2011-07-08 13:25:40Z adriana 
;
_cod_original_sg_symbol_H-M 'P 21/n'
_cod_database_code 2211347
_cod_database_fobs_code 2211347

loop_
_symmetry_equiv_pos_as_xyz
'x, y, z'
'-x+1/2, y+1/2, -z+1/2'
'-x, -y, -z'
'x-1/2, -y-1/2, z-1/2'

loop_
_atom_site_type_symbol
_atom_site_label
_atom_site_fract_x
_atom_site_fract_y
_atom_site_fract_z
_atom_site_U_iso_or_equiv
_atom_site_adp_type
_atom_site_calc_flag
_atom_site_refinement_flags
_atom_site_occupancy
O O2 0.26715(8) 0.2364(3) 0.85196(7) 0.0595(3) Uani d . 1
O O3 0.85904(8) 0.1419(3) 0.95719(7) 0.0576(3) Uani d . 1
O O1 0.45600(7) 0.2816(3) 0.92057(6) 0.0471(3) Uani d . 1
C C2 0.36361(11) 0.1812(4) 0.85208(8) 0.0466(3) Uani d . 1
N N3 0.40012(9) 0.0265(3) 0.79113(7) 0.0500(3) Uani d . 1
C C4 0.51898(11) 0.0239(3) 0.81965(8) 0.0422(3) Uani d . 1
C C5 0.55230(10) 0.1833(3) 0.90037(8) 0.0398(3) Uani d . 1
C C6 0.66336(10) 0.2357(3) 0.95169(8) 0.0420(3) Uani d . 1
H H6 0.6829 0.3444 1.0061 0.050 Uiso calc R 1
C C7 0.74458(10) 0.1133(3) 0.91590(9) 0.0433(3) Uani d . 1
C C8 0.71291(12) -0.0493(3) 0.83427(9) 0.0484(3) Uani d . 1
H H8 0.7693 -0.1290 0.8126 0.058 Uiso calc R 1
C C9 0.60008(12) -0.0959(4) 0.78432(9) 0.0492(3) Uani d . 1
H H9 0.5796 -0.2027 0.7296 0.059 Uiso calc R 1
C C10 0.89656(12) 0.2868(4) 1.04317(10) 0.0584(4) Uani d . 1
H H10A 0.8714 0.5196 1.0404 0.088 Uiso calc R 1
H H10B 0.9781 0.2798 1.0660 0.088 Uiso calc R 1
H H10C 0.8656 0.1589 1.0812 0.088 Uiso calc R 1
H H3 0.3494(13) -0.070(4) 0.7401(11) 0.063(4) Uiso d . 1

loop_
_atom_site_aniso_label
_atom_site_aniso_U_11
_atom_site_aniso_U_22
_atom_site_aniso_U_33
_atom_site_aniso_U_12
_atom_site_aniso_U_13
_atom_site_aniso_U_23
O2 0.0357(5) 0.0897(8) 0.0506(6) 0.0075(5) 0.0105(4) 0.0097(5)
O3 0.0373(5) 0.0713(7) 0.0659(7) 0.0023(4) 0.0189(5) -0.0059(5)
O1 0.0353(5) 0.0644(6) 0.0413(5) 0.0048(4) 0.0120(4) -0.0022(4)
C2 0.0376(7) 0.0593(8) 0.0402(7) 0.0028(6) 0.0088(5) 0.0089(6)
N3 0.0425(6) 0.0637(7) 0.0397(6) -0.0027(5) 0.0076(5) -0.0028(5)
C4 0.0430(7) 0.0436(7) 0.0395(6) -0.0005(5) 0.0125(5) 0.0037(5)
C5 0.0379(7) 0.0428(7) 0.0408(7) 0.0036(5) 0.0157(5) 0.0047(5)
C6 0.0392(7) 0.0457(7) 0.0412(7) 0.0016(5) 0.0131(5) 0.0005(5)
C7 0.0386(7) 0.0420(7) 0.0515(7) 0.0027(5) 0.0178(5) 0.0059(6)
C8 0.0510(8) 0.0479(7) 0.0541(8) 0.0049(6) 0.0280(6) 0.0019(6)
C9 0.0568(8) 0.0504(7) 0.0439(7) 0.0004(6) 0.0210(6) -0.0026(6)
C10 0.0401(7) 0.0639(9) 0.0671(10) -0.0009(6) 0.0115(7) -0.0046(7)

loop_
_atom_type_symbol
_atom_type_description
_atom_type_scat_dispersion_real
_atom_type_scat_dispersion_imag
_atom_type_scat_source
C C 0.0033 0.0016 'International Tables Vol C Tables 4.2.6.8 and 6.1.1.4'
H H 0.0000 0.0000 'International Tables Vol C Tables 4.2.6.8 and 6.1.1.4'
N N 0.0061 0.0033 'International Tables Vol C Tables 4.2.6.8 and 6.1.1.4'
O O 0.0106 0.0060 'International Tables Vol C Tables 4.2.6.8 and 6.1.1.4'

loop_
_geom_angle_atom_site_label_1
_geom_angle_atom_site_label_2
_geom_angle_atom_site_label_3
_geom_angle
_geom_angle_publ_flag
C7 O3 C10 117.80(10) y
C2 O1 C5 107.30(10) y
O2 C2 N3 129.84(13) ?
O2 C2 O1 121.49(13) ?
N3 C2 O1 108.67(11) ?
C2 N3 C4 109.50(10) y
C2 N3 H3 121.7(10) ?
C4 N3 H3 128.7(10) ?
C5 C4 C9 119.97(12) ?
C5 C4 N3 105.69(11) ?
C9 C4 N3 134.34(12) ?
C6 C5 C4 124.77(12) ?
C6 C5 O1 126.34(11) ?
C4 C5 O1 108.89(11) ?
C5 C6 C7 114.97(12) ?
C5 C6 H6 122.5 ?
C7 C6 H6 122.5 ?
O3 C7 C8 115.30(11) ?
O3 C7 C6 123.38(12) ?
C8 C7 C6 121.31(12) ?
C9 C8 C7 122.03(12) ?
C9 C8 H8 119.0 ?
C7 C8 H8 119.0 ?
C8 C9 C4 116.95(12) ?
C8 C9 H9 121.5 ?
C4 C9 H9 121.5 ?
O3 C10 H10A 109.5 ?
O3 C10 H10B 109.5 ?
H10A C10 H10B 109.5 ?
O3 C10 H10C 109.5 ?
H10A C10 H10C 109.5 ?
H10B C10 H10C 109.5 ?

loop_
_geom_bond_atom_site_label_1
_geom_bond_atom_site_label_2
_geom_bond_distance
_geom_bond_publ_flag
O2 C2 1.217(2) y
O3 C7 1.366(2) y
O3 C10 1.422(2) y
O1 C2 1.366(2) y
O1 C5 1.3910(10) y
C2 N3 1.346(2) y
N3 C4 1.398(2) y
N3 H3 0.936(17) ?
C4 C5 1.375(2) y
C4 C9 1.387(2) y
C5 C6 1.375(2) y
C6 C7 1.396(2) y
C6 H6 0.93 ?
C7 C8 1.393(2) y
C8 C9 1.384(2) y
C8 H8 0.93 ?
C9 H9 0.93 ?
C10 H10A 0.96 ?
C10 H10B 0.96 ?
C10 H10C 0.96 ?

loop_
_geom_hbond_atom_site_label_D
_geom_hbond_atom_site_label_H
_geom_hbond_atom_site_label_A
_geom_hbond_site_symmetry_A
_geom_hbond_distance_DH
_geom_hbond_distance_HA
_geom_hbond_distance_DA
_geom_hbond_angle_DHA
N3 H3 O2 2_546 0.94(2) 1.86(2) 2.792(2) 171(2)

loop_
_geom_torsion_atom_site_label_1
_geom_torsion_atom_site_label_2
_geom_torsion_atom_site_label_3
_geom_torsion_atom_site_label_4
_geom_torsion
C5 O1 C2 O2 -179.64(12)
C5 O1 C2 N3 -0.10(15)
O2 C2 N3 C4 179.52(14)
O1 C2 N3 C4 0.03(16)
C2 N3 C4 C5 0.05(15)
C2 N3 C4 C9 -179.40(15)
C9 C4 C5 C6 -0.4(2)
N3 C4 C5 C6 -179.93(12)
C9 C4 C5 O1 179.44(11)
N3 C4 C5 O1 -0.11(14)
C2 O1 C5 C6 179.94(12)
C2 O1 C5 C4 0.13(14)
C4 C5 C6 C7 0.11(19)
O1 C5 C6 C7 -179.67(11)
C10 O3 C7 C8 -176.22(12)
C10 O3 C7 C6 3.69(19)
C5 C6 C7 O3 179.97(11)
C5 C6 C7 C8 -0.13(18)
O3 C7 C8 C9 -179.66(12)
C6 C7 C8 C9 0.4(2)
C7 C8 C9 C4 -0.7(2)
C5 C4 C9 C8 0.6(2)
N3 C4 C9 C8 -179.98(13)

loop_
_cod_related_entry_id
_cod_related_entry_database
_cod_related_entry_code
1 ChemSpider 10317
